data_1529758
loop_
_publ_author_name
'Chen, H.-Y.'
'Sleight, A.W.'

_publ_section_title
;
 Crystal structure of Bi2 Mo2 O9: A selective oxidation catalyst
;
_journal_name_full 'Journal of Solid State Chemistry'
_journal_page_first 70
_journal_page_last 75
_journal_volume 63
_journal_year 1986
_chemical_formula_sum 'Bi2 Mo2 O9'
_space_group_IT_number 14
_symmetry_space_group_name_Hall '-P 2yn'
_symmetry_space_group_name_H-M 'P 1 21/n 1'
_cell_angle_alpha 90
_cell_angle_beta 90.13
_cell_angle_gamma 90
_cell_formula_units_Z 8
_cell_length_a 11.972
_cell_length_b 10.813
_cell_length_c 11.899
_cell_volume 1540.360
_citation_journal_id_ASTM JSSCBI
_cod_data_source_file Chen_JSSCBI_1986_1128.cif
_cod_data_source_block Bi2Mo2O9
_cod_original_cell_volume 1540.36
_cod_original_sg_symbol_Hall '-P 2ybc (x-z,y,z)'
_cod_database_code 1529758

loop_
_symmetry_equiv_pos_as_xyz
x,y,z
-x+1/2,y+1/2,-z+1/2
-x,-y,-z
x-1/2,-y-1/2,z-1/2

loop_
_atom_site_label
_atom_site_type_symbol
_atom_site_fract_x
_atom_site_fract_y
_atom_site_fract_z
_atom_site_occupancy
_atom_site_U_iso_or_equiv
O16 O-2 0.962 0.3 0.599 1 0.0
Mo3 Mo+6 0.5893 0.1272 0.0814 1 0.0
Mo2 Mo+6 -0.0784 0.125 0.4163 1 0.0
O9 O-2 0.194 0.26 0.596 1 0.0
O17 O-2 0.177 0.489 0.904 1 0.0
Bi3 Bi+3 0.25585 0.1232 0.7585 1 0.0
O6 O-2 0.101 0.251 0.815 1 0.0
Bi1 Bi+3 -0.1002 0.1209 0.7564 1 0.0
Mo4 Mo+6 0.5791 0.1321 0.4156 1 0.0
O2 O-2 0.255 0.493 0.227 1 0.0
O12 O-2 0.056 0.187 0.388 1 0.0
O11 O-2 0.403 0.308 0.454 1 0.0
O14 O-2 0.447 0.066 0.383 1 0.0
O15 O-2 0.399 0.495 0.82 1 0.0
O8 O-2 0.093 0.494 0.684 1 0.0
Bi4 Bi+3 0.25301 0.1228 0.4122 1 0.0
O10 O-2 0.097 0.313 0.05 1 0.0
O4 O-2 0.326 0.259 0.901 1 0.0
Mo1 Mo+6 -0.0827 0.123 0.0872 1 0.0
O5 O-2 0.105 0.437 0.447 1 0.0
Bi2 Bi+3 0.60326 0.1229 0.7583 1 0.0
O13 O-2 0.044 0.046 0.112 1 0.0
O1 O-2 0.252 0.261 0.285 1 0.0
O3 O-2 0.409 0.257 0.689 1 0.0
O18 O-2 0.192 0.988 0.903 1 0.0
O7 O-2 0.405 0.444 0.048 1 0.0
